data_4308760
loop_
_publ_author_name
'Yong-Yue Lin'
'Siu-Wai Lai'
'Chi-Ming Che'
'Wen-Fu Fu'
'Zhong-Yuan Zhou'
'Nianyong Zhu'

_publ_section_title
;
Structural Variations and Spectroscopic Properties of Luminescent Mono- and
Multinuclear Silver(I) and Copper(I) Complexes Bearing Phosphine and
Cyanide Ligands
;
_journal_name_full 'Inorganic Chemistry'
_journal_page_first 1511
_journal_page_last 1524
_journal_paper_doi 10.1021/ic048876k
_journal_volume 44
_journal_year 2005
_chemical_formula_moiety 'C20 H33 Ag2 N2 P '
_chemical_formula_sum 'C20 H33 Ag2 N2 P'
_chemical_formula_weight 548.20
_space_group_IT_number 19
_symmetry_cell_setting orthorhombic
_symmetry_Int_Tables_number 19
_symmetry_space_group_name_Hall 'P 2ac 2ab'
_symmetry_space_group_name_H-M 'P 21 21 21'
_audit_creation_date 'Fri May 10 14:22:36 2003'
_audit_creation_method 'from TEXRAY.INF file'
_cell_angle_alpha 90
_cell_angle_beta 90
_cell_angle_gamma 90
_cell_formula_units_Z 4
_cell_length_a 9.943(2)
_cell_length_b 14.620(2)
_cell_length_c 15.259(3)
_cell_measurement_reflns_used 0
_cell_measurement_temperature 301.2
_cell_measurement_theta_max 0.0
_cell_measurement_theta_min 0.0
_cell_volume 2218.1(7)
_computing_cell_refinement 'MSC/AFC Diffractometer Control'
_computing_data_collection 'MSC/AFC Diffractometer Control'
_computing_data_reduction teXsan
_computing_publication_material teXsan
_computing_structure_refinement teXsan
_computing_structure_solution 'DIRDIF92 (PATTY)'
_diffrn_ambient_temperature 301.2
_diffrn_measurement_device Marresearach-IPDS
_diffrn_measurement_method Oscillation
_diffrn_orient_matrix_UB_11 0.00000
_diffrn_orient_matrix_UB_12 0.00000
_diffrn_orient_matrix_UB_13 0.00000
_diffrn_orient_matrix_UB_21 0.00000
_diffrn_orient_matrix_UB_22 0.00000
_diffrn_orient_matrix_UB_23 0.00000
_diffrn_orient_matrix_UB_31 0.00000
_diffrn_orient_matrix_UB_32 0.00000
_diffrn_orient_matrix_UB_33 0.00000
_diffrn_radiation_detector Imaging-Plate
_diffrn_radiation_monochromator graphite
_diffrn_radiation_source 'X-ray tube'
_diffrn_radiation_type MoKalpha
_diffrn_radiation_wavelength 0.7107
_diffrn_reflns_av_R_equivalents 0.00
_diffrn_reflns_limit_h_max 12
_diffrn_reflns_limit_h_min 0
_diffrn_reflns_limit_k_max 17
_diffrn_reflns_limit_k_min 0
_diffrn_reflns_limit_l_max 16
_diffrn_reflns_limit_l_min 0
_diffrn_reflns_number 2232
_diffrn_reflns_reduction_process Denzo
_diffrn_reflns_theta_max 25.61
_exptl_absorpt_coefficient_mu 1.838
_exptl_absorpt_correction_type none
_exptl_crystal_colour colourlessprism
_exptl_crystal_density_diffrn 1.641
_exptl_crystal_description prism
_exptl_crystal_F_000 1104.00
_exptl_crystal_size_max 0.400
_exptl_crystal_size_mid 0.150
_exptl_crystal_size_min 0.070
_refine_diff_density_max 0.49
_refine_diff_density_min -0.52
_refine_ls_extinction_coef 13.86803
_refine_ls_extinction_method Zachariasen_type_2_Gaussian_isotropic
_refine_ls_goodness_of_fit_obs 1.811
_refine_ls_hydrogen_treatment noref
_refine_ls_matrix_type full
_refine_ls_number_parameters 226
_refine_ls_number_reflns 2084
_refine_ls_number_restraints 0
_refine_ls_R_factor_obs 0.0282
_refine_ls_shift/esd_max 0.0470
_refine_ls_structure_factor_coef F
_refine_ls_weighting_scheme sigma
_refine_ls_wR_factor_obs 0.0384
_reflns_number_observed 2084
_reflns_number_total 2232
_reflns_observed_criterion 3.00
_cod_data_source_file ic048876ksi20040816_075836_1.cif
_cod_data_source_block ip876_Cpd1
_cod_depositor_comments
;
The following automatic conversions were performed:

'_atom_site_thermal_displace_type' tag value 'Uij' was replaced with
'Uani' value 58 times.

Automatic conversion script
Id: cif_fix_values 1646 2011-03-28 12:23:43Z adriana 
;
_cod_original_cell_volume 2218.1(6)
_cod_original_sg_symbol_H-M 'P 21 21 21 '
_cod_original_formula_sum 'C20 H33 Ag2 N2 P '
_cod_database_code 4308760

loop_
_symmetry_equiv_pos_as_xyz
'   +x,   +y,   +z'
'1/2-x,   -y,1/2+z'
'1/2+x,1/2-y,   -z'
'   -x,1/2+y,1/2-z'

loop_
_atom_site_aniso_label
_atom_site_aniso_U_11
_atom_site_aniso_U_22
_atom_site_aniso_U_33
_atom_site_aniso_U_12
_atom_site_aniso_U_13
_atom_site_aniso_U_23
Ag(1) 0.0367(2) 0.0548(2) 0.0698(3) 0.0010(2) -0.0048(2) 0.0041(2)
Ag(2) 0.0546(3) 0.0579(3) 0.0774(3) 0.0105(2) 0.0011(2) 0.0047(2)
P(1) 0.0356(6) 0.0385(6) 0.0512(7) -0.0009(5) -0.0043(5) -0.0012(5)
N(1) 0.052(3) 0.073(3) 0.085(4) -0.011(3) -0.013(3) -0.019(3)
N(2) 0.064(3) 0.063(3) 0.093(4) 0.017(3) 0.005(3) -0.004(3)
C(1) 0.051(3) 0.063(3) 0.071(4) 0.003(3) -0.004(3) -0.007(3)
C(2) 0.060(4) 0.068(4) 0.077(4) 0.004(3) 0.002(3) -0.002(3)
C(3) 0.043(3) 0.040(2) 0.051(3) -0.001(2) -0.001(2) -0.001(2)
C(4) 0.069(4) 0.045(3) 0.058(3) -0.010(3) -0.006(3) 0.001(2)
C(5) 0.101(5) 0.053(4) 0.058(4) -0.012(3) -0.001(3) -0.009(3)
C(6) 0.086(5) 0.075(4) 0.066(4) -0.003(4) 0.005(4) -0.023(3)
C(7) 0.076(4) 0.068(4) 0.057(4) -0.007(3) 0.003(3) -0.004(3)
C(8) 0.058(3) 0.058(3) 0.056(4) -0.007(3) 0.012(3) -0.002(3)
C(9) 0.054(3) 0.043(3) 0.072(3) -0.005(3) -0.008(3) 0.002(2)
C(10) 0.054(3) 0.056(3) 0.084(4) 0.001(3) -0.019(3) 0.011(3)
C(11) 0.097(6) 0.059(4) 0.122(7) 0.002(4) -0.027(5) 0.023(4)
C(12) 0.119(7) 0.063(4) 0.112(7) -0.006(5) -0.008(6) 0.035(4)
C(13) 0.086(5) 0.044(3) 0.147(8) -0.021(4) -0.015(5) 0.008(4)
C(14) 0.068(4) 0.052(3) 0.119(6) -0.016(3) -0.002(4) 0.006(4)
C(15) 0.042(3) 0.042(2) 0.051(3) 0.004(2) -0.003(2) -0.009(2)
C(16) 0.038(3) 0.056(3) 0.064(3) 0.000(2) -0.001(2) -0.004(2)
C(17) 0.052(3) 0.067(4) 0.072(4) 0.006(3) 0.006(3) 0.006(3)
C(18) 0.070(4) 0.085(4) 0.065(4) 0.016(4) 0.022(3) 0.010(3)
C(19) 0.070(4) 0.088(4) 0.051(3) 0.016(4) -0.003(3) 0.001(3)
C(20) 0.057(3) 0.069(4) 0.054(3) 0.007(3) -0.009(2) -0.007(3)

loop_
_atom_site_label
_atom_site_fract_x
_atom_site_fract_y
_atom_site_fract_z
_atom_site_U_iso_or_equiv
_atom_site_thermal_displace_type
_atom_site_calc_flag
_atom_site_calc_attached_atom
Ag(1) 0.13482(4) 0.22949(3) 0.21440(3) 0.0538(1) Uani ? ?
Ag(2) 0.51227(5) -0.02391(3) 0.17485(3) 0.0633(1) Uani ? ?
P(1) -0.0969(1) 0.25808(8) 0.18632(9) 0.0418(3) Uani ? ?
N(1) 0.2663(5) 0.3233(4) 0.2954(4) 0.070(2) Uani ? ?
N(2) 0.2841(6) 0.1270(4) 0.1720(4) 0.073(2) Uani ? ?
C(1) 0.3425(6) 0.3784(4) 0.3085(4) 0.062(2) Uani ? ?
C(2) 0.3662(7) 0.0743(5) 0.1676(5) 0.068(2) Uani ? ?
C(3) -0.1596(5) 0.1948(3) 0.0908(3) 0.044(1) Uani ? ?
C(4) -0.1613(7) 0.0918(4) 0.1083(4) 0.057(2) Uani ? ?
C(5) -0.2154(9) 0.0411(4) 0.0304(4) 0.071(2) Uani ? ?
C(6) -0.1405(8) 0.0629(5) -0.0541(5) 0.076(2) Uani ? ?
C(7) -0.1332(7) 0.1640(4) -0.0688(4) 0.067(2) Uani ? ?
C(8) -0.0771(6) 0.2134(4) 0.0088(4) 0.057(2) Uani ? ?
C(9) -0.1331(6) 0.3805(4) 0.1670(4) 0.056(2) Uani ? ?
C(10) -0.2472(6) 0.4035(4) 0.1056(5) 0.065(2) Uani ? ?
C(11) -0.2645(10) 0.5057(5) 0.0963(7) 0.093(3) Uani ? ?
C(12) -0.1431(10) 0.5560(5) 0.0777(6) 0.098(3) Uani ? ?
C(13) -0.0298(9) 0.5343(4) 0.1400(7) 0.092(3) Uani ? ?
C(14) -0.0060(8) 0.4319(5) 0.1496(6) 0.080(2) Uani ? ?
C(15) -0.2044(5) 0.2231(3) 0.2791(3) 0.045(1) Uani ? ?
C(16) -0.3560(5) 0.2320(4) 0.2677(4) 0.053(2) Uani ? ?
C(17) -0.4289(6) 0.1889(4) 0.3432(4) 0.064(2) Uani ? ?
C(18) -0.3862(7) 0.2299(5) 0.4298(5) 0.073(2) Uani ? ?
C(19) -0.2356(7) 0.2258(5) 0.4426(4) 0.070(2) Uani ? ?
C(20) -0.1606(6) 0.2661(4) 0.3651(4) 0.060(2) Uani ? ?
H(1) -0.2505 0.2138 0.0787 0.0541 Uani ? ?
H(2) -0.0724 0.0706 0.1176 0.0650 Uani ? ?
H(3) -0.2153 0.0787 0.1576 0.0650 Uani ? ?
H(4) -0.2140 -0.0221 0.0412 0.0811 Uani ? ?
H(5) -0.3100 0.0595 0.0234 0.0811 Uani ? ?
H(6) -0.0565 0.0367 -0.0515 0.0935 Uani ? ?
H(7) -0.1918 0.0345 -0.1021 0.0935 Uani ? ?
H(8) -0.0756 0.1737 -0.1198 0.0802 Uani ? ?
H(9) -0.2203 0.1871 -0.0841 0.0802 Uani ? ?
H(10) -0.0774 0.2762 -0.0041 0.0669 Uani ? ?
H(11) 0.0115 0.1920 0.0172 0.0669 Uani ? ?
H(12) -0.1627 0.4029 0.2220 0.0677 Uani ? ?
H(13) -0.2316 0.3798 0.0493 0.0796 Uani ? ?
H(14) -0.3299 0.3760 0.1281 0.0796 Uani ? ?
H(15) -0.3369 0.5155 0.0538 0.1122 Uani ? ?
H(16) -0.3063 0.5264 0.1530 0.1122 Uani ? ?
H(17) -0.1183 0.5401 0.0193 0.1232 Uani ? ?
H(18) -0.1636 0.6196 0.0798 0.1232 Uani ? ?
H(20) 0.0419 0.5604 0.1199 0.1279 Uani ? ?
H(21) -0.0630 0.5560 0.1950 0.1279 Uani ? ?
H(21) -0.0630 0.5560 0.1950 0.1279 Uani ? ?
H(22) 0.0237 0.4103 0.0953 0.0929 Uani ? ?
H(23) -0.1906 0.1603 0.2862 0.0529 Uani ? ?
H(24) -0.3807 0.2952 0.2639 0.0612 Uani ? ?
H(25) -0.3823 0.2027 0.2140 0.0612 Uani ? ?
H(26) -0.5245 0.1964 0.3348 0.0737 Uani ? ?
H(27) -0.4101 0.1249 0.3439 0.0737 Uani ? ?
H(28) -0.4162 0.2928 0.4302 0.0861 Uani ? ?
H(29) -0.4335 0.1986 0.4756 0.0861 Uani ? ?
H(30) -0.2133 0.2556 0.4944 0.0828 Uani ? ?
H(31) -0.2120 0.1617 0.4471 0.0828 Uani ? ?
H(32) -0.0708 0.2581 0.3736 0.0724 Uani ? ?
H(33) -0.1845 0.3300 0.3643 0.0724 Uani ? ?

loop_
_atom_type_symbol
_atom_type_oxidation_number
_atom_type_number_in_cell
_atom_type_scat_dispersion_real
_atom_type_scat_dispersion_imag
_atom_type_scat_source
C 0 80 0.003 0.002 'International Tables'
H 0 132 0.000 0.000 'International Tables'
N 0 8 0.006 0.003 'International Tables'
P 0 4 0.102 0.094 'International Tables'
Ag 0 8 -0.897 1.101 'International Tables'

loop_
_geom_angle_atom_site_label_1
_geom_angle_atom_site_label_2
_geom_angle_atom_site_label_3
_geom_angle
_geom_angle_site_symmetry_1
_geom_angle_site_symmetry_2
_geom_angle_site_symmetry_3
_geom_angle_publ_flag
P(1) Ag(1) N(1) 123.4(1) ? ? ? yes
P(1) Ag(1) N(2) 135.9(2) ? ? ? yes
N(1) Ag(1) N(2) 100.6(2) ? ? ? yes
C(1) Ag(2) C(2) 176.0(3) ? ? ? yes
Ag(1) P(1) C(3) 112.5(2) ? ? ? yes
Ag(1) P(1) C(9) 112.8(2) ? ? ? yes
Ag(1) P(1) C(15) 112.0(2) ? ? ? yes
C(3) P(1) C(9) 107.2(2) ? ? ? yes
C(3) P(1) C(15) 105.8(2) ? ? ? yes
C(9) P(1) C(15) 106.1(3) ? ? ? yes
Ag(1) N(1) C(1) 157.2(6) ? ? ? yes
Ag(1) N(2) C(2) 166.2(6) ? ? ? yes
Ag(2) C(1) N(1) 176.3(6) ? ? ? yes
Ag(2) C(2) N(2) 173.4(7) ? ? ? yes
P(1) C(3) C(4) 111.2(4) ? ? ? yes
P(1) C(3) C(8) 112.3(4) ? ? ? yes
C(4) C(3) C(8) 109.0(5) ? ? ? yes
C(3) C(4) C(5) 110.6(5) ? ? ? yes
C(4) C(5) C(6) 113.0(6) ? ? ? yes
C(5) C(6) C(7) 110.9(6) ? ? ? yes
C(6) C(7) C(8) 112.1(6) ? ? ? yes
C(3) C(8) C(7) 111.3(5) ? ? ? yes
P(1) C(9) C(10) 117.5(4) ? ? ? yes
P(1) C(9) C(14) 110.5(4) ? ? ? yes
C(10) C(9) C(14) 114.4(5) ? ? ? yes
C(9) C(10) C(11) 111.4(6) ? ? ? yes
C(10) C(11) C(12) 115.3(7) ? ? ? yes
C(11) C(12) C(13) 113.2(7) ? ? ? yes
C(12) C(13) C(14) 112.6(7) ? ? ? yes
C(9) C(14) C(13) 112.4(7) ? ? ? yes
P(1) C(15) C(16) 117.5(4) ? ? ? yes
P(1) C(15) C(20) 112.5(4) ? ? ? yes
C(16) C(15) C(20) 110.4(5) ? ? ? yes
C(15) C(16) C(17) 110.7(5) ? ? ? yes
C(16) C(17) C(18) 111.7(5) ? ? ? yes
C(17) C(18) C(19) 112.1(5) ? ? ? yes
C(18) C(19) C(20) 111.7(5) ? ? ? yes
C(15) C(20) C(19) 111.8(5) ? ? ? yes

loop_
_geom_bond_atom_site_label_1
_geom_bond_atom_site_label_2
_geom_bond_distance
_geom_bond_site_symmetry_1
_geom_bond_site_symmetry_2
_geom_bond_publ_flag
Ag(1) P(1) 2.380(1) ? ? yes
Ag(1) N(1) 2.263(5) ? ? yes
Ag(1) N(2) 2.207(5) ? ? yes
Ag(2) C(1) 2.047(6) ? ? yes
Ag(2) C(2) 2.045(7) ? ? yes
P(1) C(3) 1.836(5) ? ? yes
P(1) C(9) 1.849(6) ? ? yes
P(1) C(15) 1.847(6) ? ? yes
N(1) C(1) 1.123(8) ? ? yes
N(2) C(2) 1.124(9) ? ? yes
C(3) C(4) 1.530(7) ? ? yes
C(3) C(8) 1.520(7) ? ? yes
C(4) C(5) 1.501(8) ? ? yes
C(5) C(6) 1.523(10) ? ? yes
C(6) C(7) 1.498(10) ? ? yes
C(7) C(8) 1.495(8) ? ? yes
C(9) C(10) 1.509(8) ? ? yes
C(9) C(14) 1.495(9) ? ? yes
C(10) C(11) 1.511(9) ? ? yes
C(11) C(12) 1.44(1) ? ? yes
C(12) C(13) 1.51(1) ? ? yes
C(13) C(14) 1.522(10) ? ? yes
C(15) C(16) 1.523(7) ? ? yes
C(15) C(20) 1.518(8) ? ? yes
C(16) C(17) 1.500(9) ? ? yes
C(17) C(18) 1.51(1) ? ? yes
C(18) C(19) 1.511(9) ? ? yes
C(19) C(20) 1.518(9) ? ? yes
